data_4327582
loop_
_publ_author_name
'Daniel L. Reger'
'Christine A. Little'
'Victor G. Young'
'Maren Pink'

_publ_section_title
;
 Variable-Temperature X-ray Structural Investigation of
 {Fe[HC(3,5-Me2pz)3]2}(BF4)2 (pz = Pyrazolyl Ring): Observation of a
 Thermally Induced Spin State Change from All High Spin to an Equal High
 Spin-Low Spin Mixture, Concomitant with the Onset of Nonmerohedral
 Twinning
;
_journal_name_full 'Inorganic Chemistry'
_journal_page_first 2870
_journal_page_last 2874
_journal_paper_doi 10.1021/ic010056+
_journal_volume 40
_journal_year 2001
_chemical_formula_sum 'C32 H44 B2 F8 Fe N12'
_chemical_formula_weight 826.26
_chemical_name_common d220ka
_chemical_name_systematic
;
  ?
;
_space_group_IT_number 15
_symmetry_cell_setting monoclinic
_symmetry_space_group_name_Hall '-C 2yc'
_symmetry_space_group_name_H-M 'C 1 2/c 1'
_atom_sites_solution_hydrogens geom
_atom_sites_solution_primary direct
_atom_sites_solution_secondary difmap
_audit_creation_method SHELXL-97
_cell_angle_alpha 90.00
_cell_angle_beta 111.079(2)
_cell_angle_gamma 90.00
_cell_formula_units_Z 4
_cell_length_a 20.338(2)
_cell_length_b 10.3318(10)
_cell_length_c 19.6442(18)
_cell_measurement_temperature 173(2)
_cell_volume 3851.6(6)
_computing_structure_refinement 'SHELXL-97 (Sheldrick, 1997)'
_computing_structure_solution 'SHELXS-97 (Sheldrick, 1990)'
_diffrn_ambient_temperature 173(2)
_diffrn_measured_fraction_theta_full 0.999
_diffrn_measured_fraction_theta_max 0.999
_diffrn_radiation_monochromator graphite
_diffrn_radiation_source 'fine-focus sealed tube'
_diffrn_radiation_type MoK\a
_diffrn_radiation_wavelength 0.71073
_diffrn_reflns_av_R_equivalents 0.0436
_diffrn_reflns_av_sigmaI/netI 0.0402
_diffrn_reflns_limit_h_max 22
_diffrn_reflns_limit_h_min -24
_diffrn_reflns_limit_k_max 12
_diffrn_reflns_limit_k_min 0
_diffrn_reflns_limit_l_max 23
_diffrn_reflns_limit_l_min 0
_diffrn_reflns_number 14233
_diffrn_reflns_theta_full 25.03
_diffrn_reflns_theta_max 25.03
_diffrn_reflns_theta_min 2.15
_exptl_absorpt_coefficient_mu 0.472
_exptl_absorpt_correction_T_max 1.00
_exptl_absorpt_correction_T_min 0.81
_exptl_absorpt_correction_type multi-scan
_exptl_absorpt_process_details 'SADABS (Sheldrick, 1996)'
_exptl_crystal_colour Colorless
_exptl_crystal_density_diffrn 1.425
_exptl_crystal_description Euhedral
_exptl_crystal_F_000 1712
_exptl_crystal_size_max 0.18
_exptl_crystal_size_mid 0.18
_exptl_crystal_size_min 0.18
_refine_diff_density_max 0.301
_refine_diff_density_min -0.391
_refine_diff_density_rms 0.062
_refine_ls_extinction_method none
_refine_ls_goodness_of_fit_ref 1.059
_refine_ls_hydrogen_treatment mixed
_refine_ls_matrix_type full
_refine_ls_number_parameters 256
_refine_ls_number_reflns 3409
_refine_ls_number_restraints 0
_refine_ls_restrained_S_all 1.059
_refine_ls_R_factor_all 0.0789
_refine_ls_R_factor_gt 0.0453
_refine_ls_shift/su_max 0.001
_refine_ls_shift/su_mean 0.000
_refine_ls_structure_factor_coef Fsqd
_refine_ls_weighting_details 'calc w=1/[\s^2^(Fo^2^)+(0.0347P)^2^+10.8324P] where P=(Fo^2^+2Fc^2^)/3'
_refine_ls_weighting_scheme calc
_refine_ls_wR_factor_gt 0.0994
_refine_ls_wR_factor_ref 0.1182
_reflns_number_gt 2332
_reflns_number_total 3409
_reflns_threshold_expression >2sigma(I)
_cod_data_source_file ic0100562B_1.cif
_cod_data_source_block d220ka
_cod_original_cell_volume 3851.5(6)
_cod_database_code 4327582

loop_
_symmetry_equiv_pos_as_xyz
'x, y, z'
'-x, y, -z+1/2'
'x+1/2, y+1/2, z'
'-x+1/2, y+1/2, -z+1/2'
'-x, -y, -z'
'x, -y, z-1/2'
'-x+1/2, -y+1/2, -z'
'x+1/2, -y+1/2, z-1/2'

loop_
_atom_site_label
_atom_site_type_symbol
_atom_site_fract_x
_atom_site_fract_y
_atom_site_fract_z
_atom_site_U_iso_or_equiv
_atom_site_adp_type
_atom_site_occupancy
_atom_site_symmetry_multiplicity
_atom_site_calc_flag
_atom_site_refinement_flags
Fe1 Fe 0.5000 0.0000 0.5000 0.02827(18) Uani 1 2 d S
N1 N 0.54268(14) -0.1464(3) 0.44783(15) 0.0365(7) Uani 1 1 d .
N2 N 0.49568(13) -0.2394(2) 0.40936(14) 0.0312(6) Uani 1 1 d .
N11 N 0.41662(14) 0.0138(2) 0.39543(14) 0.0367(6) Uani 1 1 d .
N12 N 0.39713(13) -0.0995(2) 0.35653(13) 0.0296(6) Uani 1 1 d .
N21 N 0.43742(15) -0.1578(3) 0.51726(14) 0.0368(7) Uani 1 1 d .
N22 N 0.40379(13) -0.2343(2) 0.45778(13) 0.0302(6) Uani 1 1 d .
C1 C 0.52919(18) -0.3393(3) 0.39056(19) 0.0376(8) Uani 1 1 d .
C2 C 0.59900(18) -0.3096(3) 0.4173(2) 0.0444(9) Uani 1 1 d .
H2 H 0.6362 -0.3606 0.4131 0.053 Uiso 1 1 calc R
C3 C 0.60543(18) -0.1903(3) 0.4518(2) 0.0420(9) Uani 1 1 d .
C4 C 0.4911(2) -0.4549(4) 0.3502(3) 0.0647(13) Uani 1 1 d .
H4A H 0.4659 -0.4969 0.3783 0.097 Uiso 1 1 calc R
H4B H 0.5250 -0.5159 0.3432 0.097 Uiso 1 1 calc R
H4C H 0.4573 -0.4281 0.3026 0.097 Uiso 1 1 calc R
C5 C 0.6715(2) -0.1151(4) 0.4901(3) 0.0691(13) Uani 1 1 d .
H5A H 0.6594 -0.0250 0.4959 0.104 Uiso 1 1 calc R
H5B H 0.7020 -0.1178 0.4611 0.104 Uiso 1 1 calc R
H5C H 0.6964 -0.1532 0.5382 0.104 Uiso 1 1 calc R
C11 C 0.35695(17) -0.0768(3) 0.28574(16) 0.0329(7) Uani 1 1 d .
C12 C 0.34979(18) 0.0543(3) 0.27923(18) 0.0393(8) Uani 1 1 d .
H12 H 0.3246 0.1011 0.2361 0.047 Uiso 1 1 calc R
C13 C 0.38637(18) 0.1067(3) 0.34760(18) 0.0399(8) Uani 1 1 d .
C14 C 0.3292(2) -0.1820(4) 0.23155(19) 0.0487(9) Uani 1 1 d .
H14A H 0.3686 -0.2278 0.2247 0.073 Uiso 1 1 calc R
H14B H 0.2988 -0.1449 0.1849 0.073 Uiso 1 1 calc R
H14C H 0.3019 -0.2428 0.2492 0.073 Uiso 1 1 calc R
C15 C 0.3933(3) 0.2462(4) 0.3690(2) 0.0699(14) Uani 1 1 d .
H15A H 0.4271 0.2551 0.4190 0.105 Uiso 1 1 calc R
H15B H 0.3473 0.2797 0.3662 0.105 Uiso 1 1 calc R
H15C H 0.4100 0.2954 0.3357 0.105 Uiso 1 1 calc R
C21 C 0.35755(17) -0.3171(3) 0.47035(18) 0.0351(8) Uani 1 1 d .
C22 C 0.3617(2) -0.2927(4) 0.54023(19) 0.0463(9) Uani 1 1 d .
H22 H 0.3356 -0.3346 0.5654 0.056 Uiso 1 1 calc R
C23 C 0.4114(2) -0.1950(4) 0.56751(19) 0.0438(9) Uani 1 1 d .
C24 C 0.3134(2) -0.4112(4) 0.41584(19) 0.0490(10) Uani 1 1 d .
H24A H 0.2807 -0.3644 0.3739 0.074 Uiso 1 1 calc R
H24B H 0.2866 -0.4643 0.4381 0.074 Uiso 1 1 calc R
H24C H 0.3438 -0.4672 0.3995 0.074 Uiso 1 1 calc R
C25 C 0.4361(3) -0.1360(5) 0.6419(2) 0.0706(14) Uani 1 1 d .
H25A H 0.4765 -0.0796 0.6480 0.106 Uiso 1 1 calc R
H25B H 0.4500 -0.2046 0.6788 0.106 Uiso 1 1 calc R
H25C H 0.3978 -0.0849 0.6478 0.106 Uiso 1 1 calc R
C30 C 0.42094(16) -0.2213(3) 0.39276(16) 0.0281(7) Uani 1 1 d .
H30 H 0.3957 -0.2917 0.3583 0.034 Uiso 1 1 calc R
B1 B 0.1835(2) -0.0580(4) 0.3045(2) 0.0405(9) Uani 1 1 d .
F1 F 0.11562(12) -0.0880(3) 0.29765(13) 0.0809(8) Uani 1 1 d .
F2 F 0.22301(14) -0.1689(2) 0.31936(15) 0.0768(8) Uani 1 1 d .
F3 F 0.18373(11) -0.0036(2) 0.24054(11) 0.0542(6) Uani 1 1 d .
F4 F 0.21122(15) 0.0271(3) 0.36109(13) 0.0850(9) Uani 1 1 d .

loop_
_atom_site_aniso_label
_atom_site_aniso_U_11
_atom_site_aniso_U_22
_atom_site_aniso_U_33
_atom_site_aniso_U_23
_atom_site_aniso_U_13
_atom_site_aniso_U_12
Fe1 0.0336(3) 0.0232(3) 0.0264(3) -0.0022(3) 0.0089(3) -0.0016(3)
N1 0.0325(15) 0.0313(15) 0.0434(16) -0.0153(13) 0.0110(13) -0.0075(12)
N2 0.0337(14) 0.0254(14) 0.0343(15) -0.0061(12) 0.0118(12) -0.0011(12)
N11 0.0450(16) 0.0237(15) 0.0334(15) -0.0016(12) 0.0044(13) -0.0024(13)
N12 0.0370(15) 0.0234(14) 0.0255(14) -0.0013(11) 0.0076(12) -0.0028(12)
N21 0.0485(17) 0.0344(16) 0.0300(15) -0.0074(13) 0.0171(13) -0.0124(13)
N22 0.0374(14) 0.0276(14) 0.0257(14) -0.0027(11) 0.0115(12) -0.0048(12)
C1 0.0398(19) 0.0314(18) 0.043(2) -0.0090(16) 0.0171(16) -0.0001(15)
C2 0.042(2) 0.040(2) 0.056(2) -0.0094(17) 0.0219(18) 0.0050(16)
C3 0.0345(19) 0.040(2) 0.050(2) -0.0114(17) 0.0134(17) -0.0019(16)
C4 0.052(2) 0.046(2) 0.097(3) -0.037(2) 0.027(2) -0.0062(19)
C5 0.037(2) 0.069(3) 0.094(3) -0.035(3) 0.015(2) -0.007(2)
C11 0.0356(18) 0.037(2) 0.0241(17) -0.0010(14) 0.0087(14) -0.0024(15)
C12 0.044(2) 0.0351(19) 0.0318(19) 0.0072(15) 0.0050(16) 0.0016(16)
C13 0.043(2) 0.0283(19) 0.038(2) 0.0028(16) 0.0018(16) 0.0010(15)
C14 0.057(2) 0.049(2) 0.032(2) -0.0039(17) 0.0051(17) 0.0012(19)
C15 0.094(3) 0.028(2) 0.061(3) 0.0061(19) -0.005(2) 0.001(2)
C21 0.0422(19) 0.0285(18) 0.0357(19) 0.0024(14) 0.0153(15) -0.0079(15)
C22 0.059(2) 0.046(2) 0.040(2) 0.0002(17) 0.0251(18) -0.0159(19)
C23 0.061(2) 0.043(2) 0.0323(19) -0.0054(16) 0.0223(18) -0.0152(18)
C24 0.056(2) 0.046(2) 0.042(2) -0.0035(18) 0.0144(18) -0.0215(19)
C25 0.108(4) 0.076(3) 0.040(2) -0.022(2) 0.041(2) -0.042(3)
C30 0.0335(16) 0.0230(16) 0.0278(16) -0.0031(13) 0.0112(13) -0.0025(13)
B1 0.045(2) 0.046(2) 0.030(2) -0.0018(19) 0.0120(18) 0.001(2)
F1 0.0520(14) 0.128(2) 0.0657(16) 0.0317(16) 0.0242(12) -0.0013(15)
F2 0.0898(19) 0.0545(15) 0.0927(19) 0.0183(14) 0.0407(16) 0.0268(14)
F3 0.0611(13) 0.0595(14) 0.0425(12) 0.0066(11) 0.0194(10) -0.0101(12)
F4 0.104(2) 0.087(2) 0.0548(15) -0.0287(14) 0.0164(15) 0.0019(16)

loop_
_atom_type_symbol
_atom_type_description
_atom_type_scat_dispersion_real
_atom_type_scat_dispersion_imag
_atom_type_scat_source
C C 0.0033 0.0016 'International Tables Vol C Tables 4.2.6.8 and 6.1.1.4'
H H 0.0000 0.0000 'International Tables Vol C Tables 4.2.6.8 and 6.1.1.4'
B B 0.0013 0.0007 'International Tables Vol C Tables 4.2.6.8 and 6.1.1.4'
N N 0.0061 0.0033 'International Tables Vol C Tables 4.2.6.8 and 6.1.1.4'
F F 0.0171 0.0103 'International Tables Vol C Tables 4.2.6.8 and 6.1.1.4'
Fe Fe 0.3463 0.8444 'International Tables Vol C Tables 4.2.6.8 and 6.1.1.4'

loop_
_geom_angle_atom_site_label_1
_geom_angle_atom_site_label_2
_geom_angle_atom_site_label_3
_geom_angle
_geom_angle_site_symmetry_1
_geom_angle_site_symmetry_3
N11 Fe1 N11 180.0 5_656 .
N11 Fe1 N21 96.12(10) 5_656 .
N11 Fe1 N21 83.88(10) . .
N11 Fe1 N21 83.88(10) 5_656 5_656
N11 Fe1 N21 96.12(10) . 5_656
N21 Fe1 N21 180.00(12) . 5_656
N11 Fe1 N1 84.67(10) 5_656 5_656
N11 Fe1 N1 95.33(10) . 5_656
N21 Fe1 N1 95.35(10) . 5_656
N21 Fe1 N1 84.65(10) 5_656 5_656
N11 Fe1 N1 95.33(10) 5_656 .
N11 Fe1 N1 84.67(10) . .
N21 Fe1 N1 84.65(10) . .
N21 Fe1 N1 95.35(10) 5_656 .
N1 Fe1 N1 180.0 5_656 .
C3 N1 N2 104.9(3) . .
C3 N1 Fe1 138.3(2) . .
N2 N1 Fe1 115.41(18) . .
C1 N2 N1 111.3(2) . .
C1 N2 C30 128.7(3) . .
N1 N2 C30 120.0(2) . .
C13 N11 N12 104.7(2) . .
C13 N11 Fe1 136.9(2) . .
N12 N11 Fe1 116.46(19) . .
C11 N12 N11 111.7(2) . .
C11 N12 C30 129.0(3) . .
N11 N12 C30 119.4(2) . .
C23 N21 N22 104.8(3) . .
C23 N21 Fe1 138.1(2) . .
N22 N21 Fe1 116.15(18) . .
C21 N22 N21 111.9(2) . .
C21 N22 C30 128.5(3) . .
N21 N22 C30 119.6(2) . .
N2 C1 C2 106.3(3) . .
N2 C1 C4 122.6(3) . .
C2 C1 C4 131.2(3) . .
C1 C2 C3 106.9(3) . .
N1 C3 C2 110.7(3) . .
N1 C3 C5 121.4(3) . .
C2 C3 C5 127.9(3) . .
N12 C11 C12 105.8(3) . .
N12 C11 C14 122.9(3) . .
C12 C11 C14 131.3(3) . .
C11 C12 C13 107.1(3) . .
N11 C13 C12 110.7(3) . .
N11 C13 C15 121.7(3) . .
C12 C13 C15 127.6(3) . .
N22 C21 C22 105.6(3) . .
N22 C21 C24 124.0(3) . .
C22 C21 C24 130.3(3) . .
C21 C22 C23 107.1(3) . .
N21 C23 C22 110.5(3) . .
N21 C23 C25 121.6(3) . .
C22 C23 C25 127.9(3) . .
N12 C30 N22 111.9(2) . .
N12 C30 N2 111.3(2) . .
N22 C30 N2 110.9(2) . .
F2 B1 F4 109.0(3) . .
F2 B1 F1 108.9(3) . .
F4 B1 F1 109.3(3) . .
F2 B1 F3 110.0(3) . .
F4 B1 F3 110.0(3) . .
F1 B1 F3 109.6(3) . .

loop_
_geom_bond_atom_site_label_1
_geom_bond_atom_site_label_2
_geom_bond_distance
_geom_bond_site_symmetry_2
Fe1 N11 2.147(3) 5_656
Fe1 N11 2.147(3) .
Fe1 N21 2.169(3) .
Fe1 N21 2.169(3) 5_656
Fe1 N1 2.175(3) 5_656
Fe1 N1 2.175(3) .
N1 C3 1.330(4) .
N1 N2 1.374(3) .
N2 C1 1.359(4) .
N2 C30 1.448(4) .
N11 C13 1.329(4) .
N11 N12 1.376(3) .
N12 C11 1.356(4) .
N12 C30 1.441(4) .
N21 C23 1.333(4) .
N21 N22 1.372(3) .
N22 C21 1.357(4) .
N22 C30 1.446(4) .
C1 C2 1.360(5) .
C1 C4 1.488(5) .
C2 C3 1.391(5) .
C3 C5 1.500(5) .
C11 C12 1.364(5) .
C11 C14 1.483(5) .
C12 C13 1.390(5) .
C13 C15 1.494(5) .
C21 C22 1.368(5) .
C21 C24 1.486(5) .
C22 C23 1.392(5) .
C23 C25 1.494(5) .
B1 F2 1.369(5) .
B1 F4 1.369(5) .
B1 F1 1.374(5) .
B1 F3 1.378(4) .

loop_
_geom_torsion_atom_site_label_1
_geom_torsion_atom_site_label_2
_geom_torsion_atom_site_label_3
_geom_torsion_atom_site_label_4
_geom_torsion
_geom_torsion_site_symmetry_1
N11 Fe1 N1 C3 -32.4(4) 5_656
N11 Fe1 N1 C3 147.6(4) .
N21 Fe1 N1 C3 -128.1(4) .
N21 Fe1 N1 C3 51.9(4) 5_656
N1 Fe1 N1 C3 51(100) 5_656
N11 Fe1 N1 N2 131.3(2) 5_656
N11 Fe1 N1 N2 -48.7(2) .
N21 Fe1 N1 N2 35.6(2) .
N21 Fe1 N1 N2 -144.4(2) 5_656
N1 Fe1 N1 N2 -146(100) 5_656
C3 N1 N2 C1 0.5(4) .
Fe1 N1 N2 C1 -168.4(2) .
C3 N1 N2 C30 -178.3(3) .
Fe1 N1 N2 C30 12.9(3) .
N11 Fe1 N11 C13 -63(39) 5_656
N21 Fe1 N11 C13 149.0(4) .
N21 Fe1 N11 C13 -31.0(4) 5_656
N1 Fe1 N11 C13 54.2(4) 5_656
N1 Fe1 N11 C13 -125.8(4) .
N11 Fe1 N11 N12 98(38) 5_656
N21 Fe1 N11 N12 -49.9(2) .
N21 Fe1 N11 N12 130.1(2) 5_656
N1 Fe1 N11 N12 -144.7(2) 5_656
N1 Fe1 N11 N12 35.3(2) .
C13 N11 N12 C11 1.3(3) .
Fe1 N11 N12 C11 -165.4(2) .
C13 N11 N12 C30 -179.6(3) .
Fe1 N11 N12 C30 13.7(3) .
N11 Fe1 N21 C23 50.9(4) 5_656
N11 Fe1 N21 C23 -129.1(4) .
N21 Fe1 N21 C23 -104(100) 5_656
N1 Fe1 N21 C23 -34.3(4) 5_656
N1 Fe1 N21 C23 145.7(4) .
N11 Fe1 N21 N22 -142.7(2) 5_656
N11 Fe1 N21 N22 37.3(2) .
N21 Fe1 N21 N22 62(100) 5_656
N1 Fe1 N21 N22 132.1(2) 5_656
N1 Fe1 N21 N22 -47.9(2) .
C23 N21 N22 C21 0.3(4) .
Fe1 N21 N22 C21 -170.4(2) .
C23 N21 N22 C30 -178.7(3) .
Fe1 N21 N22 C30 10.7(3) .
N1 N2 C1 C2 -0.2(4) .
C30 N2 C1 C2 178.4(3) .
N1 N2 C1 C4 178.4(3) .
C30 N2 C1 C4 -3.0(6) .
N2 C1 C2 C3 -0.2(4) .
C4 C1 C2 C3 -178.6(4) .
N2 N1 C3 C2 -0.6(4) .
Fe1 N1 C3 C2 164.2(3) .
N2 N1 C3 C5 179.9(4) .
Fe1 N1 C3 C5 -15.3(6) .
C1 C2 C3 N1 0.5(4) .
C1 C2 C3 C5 180.0(4) .
N11 N12 C11 C12 -0.7(4) .
C30 N12 C11 C12 -179.7(3) .
N11 N12 C11 C14 179.6(3) .
C30 N12 C11 C14 0.5(5) .
N12 C11 C12 C13 -0.2(4) .
C14 C11 C12 C13 179.5(4) .
N12 N11 C13 C12 -1.4(4) .
Fe1 N11 C13 C12 161.1(3) .
N12 N11 C13 C15 178.5(4) .
Fe1 N11 C13 C15 -18.9(6) .
C11 C12 C13 N11 1.1(4) .
C11 C12 C13 C15 -178.9(4) .
N21 N22 C21 C22 0.0(4) .
C30 N22 C21 C22 178.8(3) .
N21 N22 C21 C24 179.8(3) .
C30 N22 C21 C24 -1.4(5) .
N22 C21 C22 C23 -0.3(4) .
C24 C21 C22 C23 180.0(4) .
N22 N21 C23 C22 -0.5(4) .
Fe1 N21 C23 C22 167.0(3) .
N22 N21 C23 C25 178.7(4) .
Fe1 N21 C23 C25 -13.9(6) .
C21 C22 C23 N21 0.5(5) .
C21 C22 C23 C25 -178.6(4) .
C11 N12 C30 N22 -127.5(3) .
N11 N12 C30 N22 53.5(3) .
C11 N12 C30 N2 107.8(3) .
N11 N12 C30 N2 -71.1(3) .
C21 N22 C30 N12 112.4(3) .
N21 N22 C30 N12 -68.9(3) .
C21 N22 C30 N2 -122.8(3) .
N21 N22 C30 N2 56.0(3) .
C1 N2 C30 N12 -124.7(3) .
N1 N2 C30 N12 53.8(3) .
C1 N2 C30 N22 110.1(3) .
N1 N2 C30 N22 -71.4(3) .
